data_1576585
loop_
_publ_author_name
'Yuhara, Kazuhiro'
'Takemori, Sota'
'Yanagihara, Takumi'
'Ohtani, Shunsuke'
'Ogoshi, Tomoki'
'Tanaka, Kazuo'

_publ_section_title
;
 Guest-induced emission enhancement in the permanent porous conjugated
 carboracycle crystal.
;
_journal_issue 7
_journal_name_full 'Chemical science'
_journal_page_first 3691
_journal_page_last 3699
_journal_paper_doi 10.1039/d5sc08753h
_journal_volume 17
_journal_year 2026
_chemical_formula_sum 'C44 H58 B30 Br2'
_chemical_formula_weight 1071.02
_space_group_crystal_system monoclinic
_space_group_IT_number 15
_space_group_name_Hall '-C 2yc'
_space_group_name_H-M_alt 'C 1 2/c 1'
_atom_sites_solution_hydrogens geom
_audit_creation_method SHELXL-2018/3
_audit_update_record
;
2025-10-15 deposited with the CCDC.	2025-12-15 downloaded from the CCDC.
;
_cell_angle_alpha 90
_cell_angle_beta 92.054(3)
_cell_angle_gamma 90
_cell_formula_units_Z 4
_cell_length_a 7.2884(17)
_cell_length_b 31.271(7)
_cell_length_c 23.733(6)
_cell_measurement_reflns_used 8119
_cell_measurement_temperature 143(2)
_cell_measurement_theta_max 27.5
_cell_measurement_theta_min 3.0
_cell_volume 5406(2)
_computing_structure_refinement 'SHELXL-2018/3 (Sheldrick, 2018)'
_computing_structure_solution 'SHELXT 2018/2 (Sheldrick, 2018)'
_diffrn_ambient_temperature 143(2)
_diffrn_detector_area_resol_mean 28.5714
_diffrn_measured_fraction_theta_full 0.994
_diffrn_measured_fraction_theta_max 0.986
_diffrn_measurement_device_type 'Rigaku Saturn724+ (4x4 bin mode)'
_diffrn_measurement_method 'profile data from \w-scans'
_diffrn_radiation_type MoK\a
_diffrn_radiation_wavelength 0.71075
_diffrn_reflns_av_R_equivalents 0.0411
_diffrn_reflns_av_unetI/netI 0.0516
_diffrn_reflns_Laue_measured_fraction_full 0.994
_diffrn_reflns_Laue_measured_fraction_max 0.986
_diffrn_reflns_limit_h_max 9
_diffrn_reflns_limit_h_min -9
_diffrn_reflns_limit_k_max 40
_diffrn_reflns_limit_k_min -40
_diffrn_reflns_limit_l_max 30
_diffrn_reflns_limit_l_min -29
_diffrn_reflns_number 21870
_diffrn_reflns_point_group_measured_fraction_full 0.994
_diffrn_reflns_point_group_measured_fraction_max 0.986
_diffrn_reflns_theta_full 25.242
_diffrn_reflns_theta_max 27.485
_diffrn_reflns_theta_min 3.026
_diffrn_source 'Rotating Anode'
_exptl_absorpt_coefficient_mu 1.535
_exptl_absorpt_correction_T_max 1.000
_exptl_absorpt_correction_T_min 0.605
_exptl_absorpt_correction_type multi-scan
_exptl_absorpt_process_details 'REQAB; Rigaku, 1998'
_exptl_crystal_colour Colorless
_exptl_crystal_density_diffrn 1.316
_exptl_crystal_description Plate
_exptl_crystal_F_000 2168
_exptl_crystal_preparation Luminescent
_exptl_crystal_size_max 0.320
_exptl_crystal_size_mid 0.300
_exptl_crystal_size_min 0.080
_refine_diff_density_max 2.066
_refine_diff_density_min -1.859
_refine_diff_density_rms 0.101
_refine_ls_extinction_method none
_refine_ls_goodness_of_fit_ref 1.082
_refine_ls_hydrogen_treatment constr
_refine_ls_matrix_type full
_refine_ls_number_parameters 337
_refine_ls_number_reflns 6128
_refine_ls_number_restraints 4
_refine_ls_restrained_S_all 18.763
_refine_ls_R_factor_all 0.0981
_refine_ls_R_factor_gt 0.0807
_refine_ls_shift/su_max 0.000
_refine_ls_shift/su_mean 0.000
_refine_ls_structure_factor_coef Fsqd
_refine_ls_weighting_details 'w=1/[\s^2^(Fo^2^)+(0.1398P)^2^+7.3825P] where P=(Fo^2^+2Fc^2^)/3'
_refine_ls_weighting_scheme calc
_refine_ls_wR_factor_gt 0.2287
_refine_ls_wR_factor_ref 0.2454
_reflns_Friedel_coverage 0.000
_reflns_number_gt 4383
_reflns_number_total 6128
_reflns_threshold_expression 'I > 2\s(I)'
_cod_data_source_file d5sc08753h2.cif
_cod_data_source_block DBE@CB3Ph6
_cod_depositor_comments
;
The following automatic conversions were performed:

data item '_exptl_absorpt_correction_type' value 'Multi-scan' was
changed to 'multi-scan' in accordance with the
/home/data/users/saulius/crontab/automatic-downloads/rss-feeds/RSC/lib/dictionaries/cif_core.dic
dictionary named 'cif_core.dic' version 2.4.2 last updated on
2011-04-26.

Automatic conversion script
Id: cif_fix_values 8170 2020-07-09 18:12:32Z antanas 

 Adding full bibliography for 1576584--1576585.cif.
;
_cod_original_sg_symbol_H-M 'C 2/c'
_cod_database_code 1576585
_shelx_shelxl_version_number 2018/3
_shelx_space_group_comment
;
The symmetry employed for this shelxl refinement is uniquely defined
by the following loop, which should always be used as a source of
symmetry information in preference to the above space-group names.
They are only intended as comments.
;
_shelx_estimated_absorpt_t_min 0.639
_shelx_estimated_absorpt_t_max 0.887

loop_
_space_group_symop_operation_xyz
'x, y, z'
'-x, y, -z+1/2'
'x+1/2, y+1/2, z'
'-x+1/2, y+1/2, -z+1/2'
'-x, -y, -z'
'x, -y, z-1/2'
'-x+1/2, -y+1/2, -z'
'x+1/2, -y+1/2, z-1/2'

loop_
_atom_site_label
_atom_site_type_symbol
_atom_site_fract_x
_atom_site_fract_y
_atom_site_fract_z
_atom_site_U_iso_or_equiv
_atom_site_adp_type
_atom_site_occupancy
_atom_site_site_symmetry_order
_atom_site_calc_flag
_atom_site_refinement_flags_posn
_atom_site_refinement_flags_adp
_atom_site_refinement_flags_occupancy
_atom_site_disorder_assembly
_atom_site_disorder_group
C1 C 0.0531(4) 0.35225(9) 0.27712(12) 0.0200(6) Uani 1 1 d . . . . .
C2 C 0.2393(5) 0.36380(11) 0.28003(13) 0.0276(7) Uani 1 1 d . . . . .
H2 H 0.296301 0.372111 0.247351 0.033 Uiso 1 1 calc R U . . .
C3 C 0.3398(4) 0.36305(11) 0.33082(13) 0.0245(7) Uani 1 1 d . . . . .
H3 H 0.462619 0.371143 0.331796 0.029 Uiso 1 1 calc R U . . .
C4 C 0.2587(4) 0.35031(9) 0.38029(12) 0.0184(6) Uani 1 1 d . . . . .
C5 C 0.0746(5) 0.33861(12) 0.37769(14) 0.0286(7) Uani 1 1 d . . . . .
H5 H 0.018385 0.329812 0.410283 0.034 Uiso 1 1 calc R U . . .
C6 C -0.0265(5) 0.33992(11) 0.32685(13) 0.0278(7) Uani 1 1 d . . . . .
H6 H -0.149979 0.332375 0.326184 0.033 Uiso 1 1 calc R U . . .
C7 C 0.3662(4) 0.34648(9) 0.43539(12) 0.0176(6) Uani 1 1 d . . . . .
C8 C 0.4194(4) 0.39196(9) 0.47359(12) 0.0178(6) Uani 1 1 d . . . . .
C9 C 0.3625(4) 0.43437(9) 0.44841(12) 0.0198(6) Uani 1 1 d . . . . .
C10 C 0.1786(5) 0.44663(11) 0.44240(15) 0.0303(7) Uani 1 1 d . . . . .
H10 H 0.087175 0.428750 0.455304 0.036 Uiso 1 1 calc R U . . .
C11 C 0.1317(5) 0.48520(11) 0.41736(17) 0.0324(8) Uani 1 1 d . . . . .
H11 H 0.008514 0.492822 0.413718 0.039 Uiso 1 1 calc R U . . .
C12 C 0.2638(5) 0.51290(10) 0.39748(13) 0.0236(7) Uani 1 1 d . . . . .
C13 C 0.4475(4) 0.50100(10) 0.40570(14) 0.0257(7) Uani 1 1 d . . . . .
H13 H 0.539431 0.519442 0.394479 0.031 Uiso 1 1 calc R U . . .
C14 C 0.4952(5) 0.46223(10) 0.43025(14) 0.0248(7) Uani 1 1 d . . . . .
H14 H 0.618433 0.454814 0.434601 0.030 Uiso 1 1 calc R U . . .
C15 C 0.2114(4) 0.55285(9) 0.36731(13) 0.0221(6) Uani 1 1 d . . . . .
C16 C 0.0551(5) 0.57575(10) 0.38118(13) 0.0250(7) Uani 1 1 d . . . . .
H16 H -0.016889 0.565922 0.410048 0.030 Uiso 1 1 calc R U . . .
C17 C 0.0052(4) 0.61286(9) 0.35271(13) 0.0222(6) Uani 1 1 d . . . . .
H17 H -0.099004 0.627755 0.362841 0.027 Uiso 1 1 calc R U . . .
C18 C 0.1106(4) 0.62815(9) 0.30873(12) 0.0190(6) Uani 1 1 d . . . . .
C19 C 0.2659(4) 0.60536(10) 0.29473(13) 0.0245(7) Uani 1 1 d . . . . .
H19 H 0.336906 0.615027 0.265541 0.029 Uiso 1 1 calc R U . . .
C20 C 0.3168(5) 0.56840(10) 0.32357(14) 0.0268(7) Uani 1 1 d . . . . .
H20 H 0.422069 0.553777 0.313747 0.032 Uiso 1 1 calc R U . . .
C21 C 0.0623(4) 0.67009(9) 0.28149(12) 0.0170(6) Uani 1 1 d . . . . .
C22 C 0.9030(9) 0.4711(3) 0.2382(3) 0.0889(3) Uani 1 1 d D . . . .
H22A H 0.880538 0.445176 0.216481 0.107 Uiso 1 1 calc R U . . .
H22B H 0.884483 0.495355 0.213171 0.107 Uiso 1 1 calc R U . . .
B1 B 0.2509(5) 0.35787(11) 0.49597(14) 0.0200(7) Uani 1 1 d . . . . .
H1 H 0.104576 0.366518 0.495736 0.024 Uiso 1 1 calc R U . . .
B2 B 0.5903(4) 0.36445(11) 0.44026(14) 0.0190(7) Uani 1 1 d . . . . .
H2A H 0.662963 0.377409 0.404199 0.023 Uiso 1 1 calc R U . . .
B3 B 0.3254(5) 0.30513(10) 0.48006(14) 0.0200(7) Uani 1 1 d . . . . .
H3A H 0.227549 0.279185 0.470218 0.024 Uiso 1 1 calc R U . . .
B4 B 0.5369(5) 0.30912(11) 0.44543(14) 0.0213(7) Uani 1 1 d . . . . .
H4 H 0.576758 0.285952 0.413222 0.026 Uiso 1 1 calc R U . . .
B5 B 0.6240(5) 0.38537(11) 0.50921(14) 0.0207(7) Uani 1 1 d . . . . .
H5A H 0.721056 0.411641 0.518187 0.025 Uiso 1 1 calc R U . . .
B6 B 0.4129(5) 0.38116(11) 0.54423(14) 0.0206(7) Uani 1 1 d . . . . .
H6A H 0.372266 0.404598 0.576026 0.025 Uiso 1 1 calc R U . . .
B7 B 0.3575(5) 0.32627(11) 0.54949(14) 0.0219(7) Uani 1 1 d . . . . .
H7 H 0.280572 0.313855 0.585014 0.026 Uiso 1 1 calc R U . . .
B8 B 0.6995(5) 0.33272(11) 0.49329(15) 0.0214(7) Uani 1 1 d . . . . .
H8 H 0.846214 0.324615 0.492281 0.026 Uiso 1 1 calc R U . . .
B9 B 0.5352(5) 0.29615(11) 0.51857(15) 0.0217(7) Uani 1 1 d . . . . .
H9 H 0.574670 0.264216 0.534202 0.026 Uiso 1 1 calc R U . . .
B10 B 0.5891(5) 0.34297(11) 0.55817(14) 0.0218(7) Uani 1 1 d . . . . .
H10A H 0.663673 0.341424 0.599244 0.026 Uiso 1 1 calc R U . . .
B11 B 0.1670(5) 0.68467(11) 0.21996(14) 0.0202(7) Uani 1 1 d . . . . .
H11A H 0.274598 0.665493 0.200662 0.024 Uiso 1 1 calc R U . . .
B12 B 0.0017(5) 0.71282(10) 0.32148(14) 0.0210(7) Uani 1 1 d . . . . .
H12 H 0.002910 0.712487 0.367835 0.025 Uiso 1 1 calc R U . . .
B13 B 0.2096(5) 0.71282(10) 0.28387(15) 0.0217(7) Uani 1 1 d . . . . .
H13A H 0.345284 0.712513 0.305721 0.026 Uiso 1 1 calc R U . . .
B14 B 0.1688(5) 0.74115(11) 0.21941(15) 0.0237(7) Uani 1 1 d . . . . .
H14A H 0.277780 0.759556 0.199590 0.028 Uiso 1 1 calc R U . . .
B15 B 0.0647(5) 0.75841(11) 0.28251(15) 0.0253(8) Uani 1 1 d . . . . .
H15 H 0.106574 0.788322 0.303691 0.030 Uiso 1 1 calc R U . . .
Br1 Br 0.73464(9) 0.47418(3) 0.29851(3) 0.0889(3) Uani 1 1 d D . . . .

loop_
_atom_site_aniso_label
_atom_site_aniso_U_11
_atom_site_aniso_U_22
_atom_site_aniso_U_33
_atom_site_aniso_U_23
_atom_site_aniso_U_13
_atom_site_aniso_U_12
C1 0.0222(14) 0.0199(14) 0.0179(14) -0.0001(11) -0.0007(12) 0.0002(11)
C2 0.0260(16) 0.0422(19) 0.0147(14) 0.0042(13) 0.0008(12) -0.0057(14)
C3 0.0210(15) 0.0343(17) 0.0181(15) 0.0015(12) -0.0015(12) -0.0048(13)
C4 0.0209(14) 0.0174(13) 0.0166(13) 0.0006(11) -0.0010(11) 0.0009(11)
C5 0.0259(16) 0.0426(19) 0.0174(15) 0.0033(13) 0.0015(13) -0.0064(14)
C6 0.0216(15) 0.0417(19) 0.0197(15) 0.0008(13) -0.0035(13) -0.0056(14)
C7 0.0203(14) 0.0183(13) 0.0143(13) -0.0003(10) 0.0000(11) -0.0021(11)
C8 0.0199(14) 0.0180(13) 0.0154(13) 0.0014(10) -0.0010(11) -0.0004(11)
C9 0.0226(15) 0.0171(13) 0.0195(14) 0.0027(11) -0.0016(12) 0.0010(11)
C10 0.0248(16) 0.0260(16) 0.0403(19) 0.0109(14) 0.0030(15) -0.0022(13)
C11 0.0269(17) 0.0288(17) 0.041(2) 0.0115(15) -0.0038(15) 0.0010(14)
C12 0.0318(17) 0.0193(14) 0.0198(15) -0.0005(11) -0.0006(13) 0.0030(12)
C13 0.0245(15) 0.0217(15) 0.0309(17) 0.0053(12) -0.0006(13) -0.0026(12)
C14 0.0218(15) 0.0222(14) 0.0302(17) 0.0045(12) -0.0016(13) 0.0007(12)
C15 0.0268(16) 0.0192(14) 0.0202(14) 0.0015(11) -0.0021(12) 0.0003(12)
C16 0.0289(16) 0.0249(15) 0.0214(15) 0.0061(12) 0.0028(13) -0.0009(13)
C17 0.0233(15) 0.0205(14) 0.0229(15) 0.0040(11) 0.0023(12) 0.0047(12)
C18 0.0222(15) 0.0187(13) 0.0160(13) 0.0009(11) -0.0006(11) -0.0008(11)
C19 0.0288(16) 0.0219(14) 0.0232(15) 0.0048(12) 0.0053(13) 0.0021(12)
C20 0.0306(17) 0.0248(16) 0.0254(16) 0.0036(12) 0.0051(13) 0.0085(13)
C21 0.0194(14) 0.0163(13) 0.0153(14) -0.0009(10) 0.0002(11) -0.0012(10)
C22 0.0685(5) 0.1252(7) 0.0744(5) -0.0053(4) 0.0237(4) 0.0226(4)
B1 0.0217(16) 0.0218(15) 0.0166(15) 0.0014(12) 0.0017(13) -0.0019(13)
B2 0.0167(15) 0.0228(16) 0.0177(15) 0.0006(12) 0.0002(12) -0.0029(12)
B3 0.0267(17) 0.0145(14) 0.0188(15) 0.0040(12) -0.0004(13) -0.0028(12)
B4 0.0216(16) 0.0218(16) 0.0206(16) 0.0010(12) 0.0012(13) 0.0012(13)
B5 0.0227(17) 0.0223(16) 0.0169(15) 0.0014(12) -0.0040(13) -0.0019(13)
B6 0.0244(17) 0.0219(16) 0.0153(15) -0.0013(12) -0.0018(13) -0.0018(13)
B7 0.0251(17) 0.0225(16) 0.0180(16) 0.0031(12) 0.0006(13) -0.0011(13)
B8 0.0218(16) 0.0210(16) 0.0211(16) 0.0031(13) -0.0013(13) -0.0006(13)
B9 0.0204(16) 0.0230(16) 0.0213(16) 0.0034(13) -0.0030(13) -0.0004(13)
B10 0.0248(17) 0.0224(16) 0.0180(16) 0.0045(12) -0.0016(13) -0.0026(13)
B11 0.0235(17) 0.0204(15) 0.0167(15) 0.0014(12) 0.0028(13) -0.0037(13)
B12 0.0281(18) 0.0155(14) 0.0195(16) -0.0026(12) 0.0014(14) -0.0024(13)
B13 0.0272(18) 0.0171(15) 0.0207(16) -0.0021(12) 0.0021(14) -0.0049(13)
B14 0.0310(19) 0.0163(15) 0.0240(17) 0.0005(13) 0.0044(14) -0.0039(13)
B15 0.036(2) 0.0179(16) 0.0221(17) -0.0023(13) 0.0057(15) -0.0019(14)
Br1 0.0685(5) 0.1252(7) 0.0744(5) -0.0053(4) 0.0237(4) 0.0226(4)

loop_
_atom_type_symbol
_atom_type_description
_atom_type_scat_dispersion_real
_atom_type_scat_dispersion_imag
_atom_type_scat_source
C C 0.0033 0.0016 'International Tables Vol C Tables 4.2.6.8 and 6.1.1.4'
H H 0.0000 0.0000 'International Tables Vol C Tables 4.2.6.8 and 6.1.1.4'
B B 0.0013 0.0007 'International Tables Vol C Tables 4.2.6.8 and 6.1.1.4'
Br Br -0.2901 2.4595 'International Tables Vol C Tables 4.2.6.8 and 6.1.1.4'

loop_
_geom_angle_atom_site_label_1
_geom_angle_atom_site_label_2
_geom_angle_atom_site_label_3
_geom_angle
_geom_angle_site_symmetry_1
_geom_angle_site_symmetry_3
_geom_angle_publ_flag
C6 C1 C2 117.5(3) . . ?
C6 C1 C1 121.3(3) . 2 ?
C2 C1 C1 121.2(3) . 2 ?
C3 C2 C1 121.2(3) . . ?
C3 C2 H2 119.4 . . ?
C1 C2 H2 119.4 . . ?
C2 C3 C4 120.7(3) . . ?
C2 C3 H3 119.6 . . ?
C4 C3 H3 119.6 . . ?
C5 C4 C3 118.4(3) . . ?
C5 C4 C7 119.3(3) . . ?
C3 C4 C7 122.2(3) . . ?
C4 C5 C6 120.7(3) . . ?
C4 C5 H5 119.6 . . ?
C6 C5 H5 119.6 . . ?
C1 C6 C5 121.4(3) . . ?
C1 C6 H6 119.3 . . ?
C5 C6 H6 119.3 . . ?
C4 C7 B3 120.3(2) . . ?
C4 C7 B4 121.8(2) . . ?
B3 C7 B4 62.56(19) . . ?
C4 C7 C8 119.5(2) . . ?
B3 C7 C8 109.9(2) . . ?
B4 C7 C8 109.9(2) . . ?
C4 C7 B2 119.6(2) . . ?
B3 C7 B2 113.0(2) . . ?
B4 C7 B2 62.18(19) . . ?
C8 C7 B2 60.12(17) . . ?
C4 C7 B1 116.9(2) . . ?
B3 C7 B1 62.50(19) . . ?
B4 C7 B1 113.3(2) . . ?
C8 C7 B1 59.95(17) . . ?
B2 C7 B1 111.4(2) . . ?
C9 C8 B5 121.9(2) . . ?
C9 C8 B6 123.0(2) . . ?
B5 C8 B6 62.85(19) . . ?
C9 C8 C7 117.7(2) . . ?
B5 C8 C7 109.8(2) . . ?
B6 C8 C7 109.8(2) . . ?
C9 C8 B1 118.5(2) . . ?
B5 C8 B1 113.2(2) . . ?
B6 C8 B1 62.07(19) . . ?
C7 C8 B1 60.16(17) . . ?
C9 C8 B2 116.7(2) . . ?
B5 C8 B2 62.21(19) . . ?
B6 C8 B2 113.3(2) . . ?
C7 C8 B2 60.05(17) . . ?
B1 C8 B2 111.5(2) . . ?
C14 C9 C10 118.3(3) . . ?
C14 C9 C8 119.5(3) . . ?
C10 C9 C8 122.1(3) . . ?
C11 C10 C9 120.3(3) . . ?
C11 C10 H10 119.8 . . ?
C9 C10 H10 119.8 . . ?
C10 C11 C12 121.8(3) . . ?
C10 C11 H11 119.1 . . ?
C12 C11 H11 119.1 . . ?
C11 C12 C13 117.3(3) . . ?
C11 C12 C15 121.3(3) . . ?
C13 C12 C15 121.4(3) . . ?
C14 C13 C12 121.1(3) . . ?
C14 C13 H13 119.4 . . ?
C12 C13 H13 119.4 . . ?
C9 C14 C13 121.0(3) . . ?
C9 C14 H14 119.5 . . ?
C13 C14 H14 119.5 . . ?
C16 C15 C20 118.1(3) . . ?
C16 C15 C12 121.1(3) . . ?
C20 C15 C12 120.8(3) . . ?
C17 C16 C15 121.2(3) . . ?
C17 C16 H16 119.4 . . ?
C15 C16 H16 119.4 . . ?
C16 C17 C18 120.5(3) . . ?
C16 C17 H17 119.7 . . ?
C18 C17 H17 119.7 . . ?
C19 C18 C17 118.5(3) . . ?
C19 C18 C21 121.8(3) . . ?
C17 C18 C21 119.5(3) . . ?
C20 C19 C18 121.0(3) . . ?
C20 C19 H19 119.5 . . ?
C18 C19 H19 119.5 . . ?
C19 C20 C15 120.7(3) . . ?
C19 C20 H20 119.6 . . ?
C15 C20 H20 119.6 . . ?
C18 C21 B12 120.5(2) . . ?
C18 C21 B13 122.0(2) . . ?
B12 C21 B13 62.96(19) . . ?
C18 C21 C21 118.90(15) . 2 ?
B12 C21 C21 110.1(2) . 2 ?
B13 C21 C21 109.81(19) . 2 ?
C18 C21 B11 116.8(2) . 2 ?
B12 C21 B11 62.36(19) . 2 ?
B13 C21 B11 113.5(2) . 2 ?
C21 C21 B11 60.27(19) 2 2 ?
C18 C21 B11 119.3(2) . . ?
B12 C21 B11 113.1(2) . . ?
B13 C21 B11 61.84(19) . . ?
C21 C21 B11 60.17(19) 2 . ?
B11 C21 B11 111.6(2) 2 . ?
C22 C22 Br1 109.8(6) 2_755 . ?
C22 C22 H22A 109.7 2_755 . ?
Br1 C22 H22A 109.7 . . ?
C22 C22 H22B 109.7 2_755 . ?
Br1 C22 H22B 109.7 . . ?
H22A C22 H22B 108.2 . . ?
C8 B1 C7 59.89(17) . . ?
C8 B1 B7 105.5(2) . . ?
C7 B1 B7 105.6(2) . . ?
C8 B1 B6 58.64(18) . . ?
C7 B1 B6 106.9(2) . . ?
B7 B1 B6 60.0(2) . . ?
C8 B1 B3 106.3(2) . . ?
C7 B1 B3 58.11(18) . . ?
B7 B1 B3 60.33(19) . . ?
B6 B1 B3 108.4(2) . . ?
C8 B1 H1 123.2 . . ?
C7 B1 H1 123.1 . . ?
B7 B1 H1 122.8 . . ?
B6 B1 H1 121.7 . . ?
B3 B1 H1 122.0 . . ?
C7 B2 C8 59.83(17) . . ?
C7 B2 B8 105.4(2) . . ?
C8 B2 B8 105.5(2) . . ?
C7 B2 B5 106.3(2) . . ?
C8 B2 B5 58.11(18) . . ?
B8 B2 B5 60.40(19) . . ?
C7 B2 B4 58.62(18) . . ?
C8 B2 B4 106.8(2) . . ?
B8 B2 B4 59.96(19) . . ?
B5 B2 B4 108.6(2) . . ?
C7 B2 H2A 123.3 . . ?
C8 B2 H2A 123.2 . . ?
B8 B2 H2A 122.9 . . ?
B5 B2 H2A 121.9 . . ?
B4 B2 H2A 121.7 . . ?
C7 B3 B9 105.9(2) . . ?
C7 B3 B4 59.05(18) . . ?
B9 B3 B4 60.26(19) . . ?
C7 B3 B1 59.39(18) . . ?
B9 B3 B1 107.5(2) . . ?
B4 B3 B1 108.0(2) . . ?
C7 B3 B7 105.9(2) . . ?
B9 B3 B7 60.0(2) . . ?
B4 B3 B7 108.3(2) . . ?
B1 B3 B7 59.46(19) . . ?
C7 B3 H3A 123.6 . . ?
B9 B3 H3A 122.2 . . ?
B4 B3 H3A 121.3 . . ?
B1 B3 H3A 121.8 . . ?
B7 B3 H3A 122.2 . . ?
C7 B4 B8 105.7(2) . . ?
C7 B4 B3 58.39(18) . . ?
B8 B4 B3 107.7(2) . . ?
C7 B4 B2 59.20(18) . . ?
B8 B4 B2 59.76(19) . . ?
B3 B4 B2 107.2(2) . . ?
C7 B4 B9 105.1(2) . . ?
B8 B4 B9 59.91(19) . . ?
B3 B4 B9 59.83(19) . . ?
B2 B4 B9 107.3(2) . . ?
C7 B4 H4 124.1 . . ?
B8 B4 H4 122.1 . . ?
B3 B4 H4 122.0 . . ?
B2 B4 H4 121.9 . . ?
B9 B4 H4 122.5 . . ?
C8 B5 B2 59.68(18) . . ?
C8 B5 B6 58.92(18) . . ?
B2 B5 B6 108.1(2) . . ?
C8 B5 B8 106.2(2) . . ?
B2 B5 B8 59.75(19) . . ?
B6 B5 B8 108.0(2) . . ?
C8 B5 B10 105.7(2) . . ?
B2 B5 B10 108.0(2) . . ?
B6 B5 B10 59.73(19) . . ?
B8 B5 B10 60.3(2) . . ?
C8 B5 H5A 123.5 . . ?
B2 B5 H5A 121.4 . . ?
B6 B5 H5A 121.7 . . ?
B8 B5 H5A 122.0 . . ?
B10 B5 H5A 122.2 . . ?
C8 B6 B7 105.9(2) . . ?
C8 B6 B1 59.29(18) . . ?
B7 B6 B1 59.88(19) . . ?
C8 B6 B10 105.6(2) . . ?
B7 B6 B10 60.0(2) . . ?
B1 B6 B10 107.7(2) . . ?
C8 B6 B5 58.22(18) . . ?
B7 B6 B5 107.9(2) . . ?
B1 B6 B5 107.2(2) . . ?
B10 B6 B5 60.35(19) . . ?
C8 B6 H6A 123.9 . . ?
B7 B6 H6A 122.0 . . ?
B1 B6 H6A 121.8 . . ?
B10 B6 H6A 122.1 . . ?
B5 B6 H6A 122.0 . . ?
B1 B7 B6 60.15(19) . . ?
B1 B7 B10 108.1(2) . . ?
B6 B7 B10 60.2(2) . . ?
B1 B7 B9 107.9(2) . . ?
B6 B7 B9 108.2(2) . . ?
B10 B7 B9 60.0(2) . . ?
B1 B7 B3 60.21(19) . . ?
B6 B7 B3 108.5(2) . . ?
B10 B7 B3 108.0(2) . . ?
B9 B7 B3 59.77(19) . . ?
B1 B7 H7 121.7 . . ?
B6 B7 H7 121.4 . . ?
B10 B7 H7 121.7 . . ?
B9 B7 H7 121.8 . . ?
B3 B7 H7 121.6 . . ?
B2 B8 B4 60.28(19) . . ?
B2 B8 B9 108.0(2) . . ?
B4 B8 B9 60.33(19) . . ?
B2 B8 B5 59.85(19) . . ?
B4 B8 B5 108.4(2) . . ?
B9 B8 B5 107.8(2) . . ?
B2 B8 B10 107.8(2) . . ?
B4 B8 B10 108.3(2) . . ?
B9 B8 B10 59.72(19) . . ?
B5 B8 B10 60.03(19) . . ?
B2 B8 H8 121.8 . . ?
B4 B8 H8 121.2 . . ?
B9 B8 H8 121.8 . . ?
B5 B8 H8 121.7 . . ?
B10 B8 H8 121.8 . . ?
B3 B9 B8 107.6(2) . . ?
B3 B9 B10 108.2(2) . . ?
B8 B9 B10 60.59(19) . . ?
B3 B9 B7 60.18(19) . . ?
B8 B9 B7 107.9(2) . . ?
B10 B9 B7 59.8(2) . . ?
B3 B9 B4 59.90(19) . . ?
B8 B9 B4 59.76(19) . . ?
B10 B9 B4 108.6(2) . . ?
B7 B9 B4 108.1(2) . . ?
B3 B9 H9 121.8 . . ?
B8 B9 H9 121.8 . . ?
B10 B9 H9 121.3 . . ?
B7 B9 H9 121.8 . . ?
B4 B9 H9 121.6 . . ?
B7 B10 B9 60.2(2) . . ?
B7 B10 B6 59.8(2) . . ?
B9 B10 B6 108.1(2) . . ?
B7 B10 B5 107.5(2) . . ?
B9 B10 B5 107.5(2) . . ?
B6 B10 B5 59.92(19) . . ?
B7 B10 B8 107.6(2) . . ?
B9 B10 B8 59.69(19) . . ?
B6 B10 B8 107.7(2) . . ?
B5 B10 B8 59.69(19) . . ?
B7 B10 H10A 121.9 . . ?
B9 B10 H10A 121.7 . . ?
B6 B10 H10A 121.7 . . ?
B5 B10 H10A 122.1 . . ?
B8 B10 H10A 122.1 . . ?
C21 B11 C21 59.6(2) 2 . ?
C21 B11 B14 105.7(2) 2 . ?
C21 B11 B14 105.8(2) . . ?
C21 B11 B13 106.7(2) 2 . ?
C21 B11 B13 58.55(18) . . ?
B14 B11 B13 60.56(19) . . ?
C21 B11 B12 58.12(18) 2 2 ?
C21 B11 B12 106.2(2) . 2 ?
B14 B11 B12 60.4(2) . 2 ?
B13 B11 B12 108.9(2) . 2 ?
C21 B11 H11A 123.4 2 . ?
C21 B11 H11A 123.3 . . ?
B14 B11 H11A 122.5 . . ?
B13 B11 H11A 121.5 . . ?
B12 B11 H11A 121.9 2 . ?
C21 B12 B15 105.3(2) . . ?
C21 B12 B11 59.52(18) . 2 ?
B15 B12 B11 107.3(2) . 2 ?
C21 B12 B14 106.0(2) . 2 ?
B15 B12 B14 60.3(2) . 2 ?
B11 B12 B14 59.4(2) 2 2 ?
C21 B12 B13 58.74(18) . . ?
B15 B12 B13 59.9(2) . . ?
B11 B12 B13 107.8(2) 2 . ?
B14 B12 B13 108.4(2) 2 . ?
C21 B12 H12 123.8 . . ?
B15 B12 H12 122.5 . . ?
B11 B12 H12 121.9 2 . ?
B14 B12 H12 121.9 2 . ?
B13 B12 H12 121.6 . . ?
C21 B13 B11 59.61(18) . . ?
C21 B13 B15 104.7(2) . . ?
B11 B13 B15 107.3(3) . . ?
C21 B13 B14 105.9(2) . . ?
B11 B13 B14 59.58(19) . . ?
B15 B13 B14 60.3(2) . . ?
C21 B13 B12 58.30(18) . . ?
B11 B13 B12 107.6(2) . . ?
B15 B13 B12 59.6(2) . . ?
B14 B13 B12 108.1(3) . . ?
C21 B13 H13A 124.1 . . ?
B11 B13 H13A 121.8 . . ?
B15 B13 H13A 122.7 . . ?
B14 B13 H13A 121.9 . . ?
B12 B13 H13A 121.9 . . ?
B11 B14 B13 59.87(18) . . ?
B11 B14 B15 107.2(2) . 2 ?
B13 B14 B15 107.6(2) . 2 ?
B11 B14 B12 60.16(19) . 2 ?
B13 B14 B12 108.1(2) . 2 ?
B15 B14 B12 59.4(2) 2 2 ?
B11 B14 B15 107.0(2) . . ?
B13 B14 B15 59.6(2) . . ?
B15 B14 B15 59.8(2) 2 . ?
B12 B14 B15 107.3(3) 2 . ?
B11 B14 H14A 122.1 . . ?
B13 B14 H14A 121.7 . . ?
B15 B14 H14A 122.2 2 . ?
B12 B14 H14A 121.8 2 . ?
B15 B14 H14A 122.4 . . ?
B12 B15 B13 60.5(2) . . ?
B12 B15 B15 108.3(2) . 2 ?
B13 B15 B15 108.2(2) . 2 ?
B12 B15 B14 60.3(2) . 2 ?
B13 B15 B14 108.9(2) . 2 ?
B15 B15 B14 60.2(2) 2 2 ?
B12 B15 B14 108.7(2) . . ?
B13 B15 B14 60.1(2) . . ?
B15 B15 B14 60.1(2) 2 . ?
B14 B15 B14 108.7(2) 2 . ?
B12 B15 H15 121.3 . . ?
B13 B15 H15 121.3 . . ?
B15 B15 H15 121.7 2 . ?
B14 B15 H15 121.2 2 . ?
B14 B15 H15 121.4 . . ?

loop_
_geom_bond_atom_site_label_1
_geom_bond_atom_site_label_2
_geom_bond_distance
_geom_bond_site_symmetry_2
_geom_bond_publ_flag
C1 C6 1.388(4) . ?
C1 C2 1.404(5) . ?
C1 C1 1.478(6) 2 ?
C2 C3 1.388(5) . ?
C2 H2 0.9300 . ?
C3 C4 1.391(4) . ?
C3 H3 0.9300 . ?
C4 C5 1.390(4) . ?
C4 C7 1.505(4) . ?
C5 C6 1.392(5) . ?
C5 H5 0.9300 . ?
C6 H6 0.9300 . ?
C7 B3 1.705(4) . ?
C7 B4 1.717(4) . ?
C7 C8 1.723(4) . ?
C7 B2 1.727(4) . ?
C7 B1 1.728(4) . ?
C8 C9 1.507(4) . ?
C8 B5 1.700(4) . ?
C8 B6 1.713(4) . ?
C8 B1 1.724(4) . ?
C8 B2 1.728(4) . ?
C9 C14 1.382(4) . ?
C9 C10 1.396(5) . ?
C10 C11 1.382(5) . ?
C10 H10 0.9300 . ?
C11 C12 1.390(5) . ?
C11 H11 0.9300 . ?
C12 C13 1.397(5) . ?
C12 C15 1.483(4) . ?
C13 C14 1.384(4) . ?
C13 H13 0.9300 . ?
C14 H14 0.9300 . ?
C15 C16 1.395(4) . ?
C15 C20 1.400(4) . ?
C16 C17 1.385(4) . ?
C16 H16 0.9300 . ?
C17 C18 1.402(4) . ?
C17 H17 0.9300 . ?
C18 C19 1.387(4) . ?
C18 C21 1.499(4) . ?
C19 C20 1.387(4) . ?
C19 H19 0.9300 . ?
C20 H20 0.9300 . ?
C21 B12 1.706(4) . ?
C21 B13 1.714(4) . ?
C21 C21 1.721(6) 2 ?
C21 B11 1.731(4) 2 ?
C21 B11 1.733(4) . ?
C22 C22 1.503(14) 2_755 ?
C22 Br1 1.922(6) . ?
C22 H22A 0.9700 . ?
C22 H22B 0.9700 . ?
B1 B7 1.767(5) . ?
B1 B6 1.772(5) . ?
B1 B3 1.781(5) . ?
B1 H1 1.1000 . ?
B2 B8 1.769(5) . ?
B2 B5 1.771(5) . ?
B2 B4 1.779(5) . ?
B2 H2A 1.1000 . ?
B3 B9 1.775(5) . ?
B3 B4 1.777(5) . ?
B3 B7 1.783(5) . ?
B3 H3A 1.1000 . ?
B4 B8 1.773(5) . ?
B4 B9 1.783(5) . ?
B4 H4 1.1000 . ?
B5 B6 1.779(5) . ?
B5 B8 1.781(5) . ?
B5 B10 1.787(5) . ?
B5 H5A 1.1000 . ?
B6 B7 1.769(5) . ?
B6 B10 1.776(5) . ?
B6 H6A 1.1000 . ?
B7 B10 1.772(5) . ?
B7 B9 1.780(5) . ?
B7 H7 1.1000 . ?
B8 B9 1.776(5) . ?
B8 B10 1.792(5) . ?
B8 H8 1.1000 . ?
B9 B10 1.776(5) . ?
B9 H9 1.1000 . ?
B10 H10A 1.1000 . ?
B11 B14 1.766(5) . ?
B11 B13 1.771(5) . ?
B11 B12 1.780(5) 2 ?
B11 H11A 1.1000 . ?
B12 B15 1.769(5) . ?
B12 B14 1.785(5) 2 ?
B12 B13 1.786(5) . ?
B12 H12 1.1000 . ?
B13 B15 1.774(5) . ?
B13 B14 1.784(5) . ?
B13 H13A 1.1000 . ?
B14 B15 1.784(5) 2 ?
B14 B15 1.787(5) . ?
B14 H14A 1.1000 . ?
B15 B15 1.779(7) 2 ?
B15 H15 1.1000 . ?

loop_
_geom_torsion_atom_site_label_1
_geom_torsion_atom_site_label_2
_geom_torsion_atom_site_label_3
_geom_torsion_atom_site_label_4
_geom_torsion
_geom_torsion_site_symmetry_1
_geom_torsion_site_symmetry_2
_geom_torsion_site_symmetry_3
_geom_torsion_site_symmetry_4
_geom_torsion_publ_flag
C6 C1 C2 C3 -0.2(5) . . . . ?
C1 C1 C2 C3 -178.8(2) 2 . . . ?
C1 C2 C3 C4 0.7(5) . . . . ?
C2 C3 C4 C5 -0.4(5) . . . . ?
C2 C3 C4 C7 176.1(3) . . . . ?
C3 C4 C5 C6 -0.5(5) . . . . ?
C7 C4 C5 C6 -177.1(3) . . . . ?
C2 C1 C6 C5 -0.6(5) . . . . ?
C1 C1 C6 C5 178.0(3) 2 . . . ?
C4 C5 C6 C1 1.0(5) . . . . ?
C5 C4 C7 B3 36.2(4) . . . . ?
C3 C4 C7 B3 -140.3(3) . . . . ?
C5 C4 C7 B4 110.8(3) . . . . ?
C3 C4 C7 B4 -65.7(4) . . . . ?
C5 C4 C7 C8 -105.2(3) . . . . ?
C3 C4 C7 C8 78.4(4) . . . . ?
C5 C4 C7 B2 -175.5(3) . . . . ?
C3 C4 C7 B2 8.1(4) . . . . ?
C5 C4 C7 B1 -36.1(4) . . . . ?
C3 C4 C7 B1 147.4(3) . . . . ?
C4 C7 C8 C9 -2.8(4) . . . . ?
B3 C7 C8 C9 -147.8(3) . . . . ?
B4 C7 C8 C9 145.2(3) . . . . ?
B2 C7 C8 C9 106.5(3) . . . . ?
B1 C7 C8 C9 -108.7(3) . . . . ?
C4 C7 C8 B5 -148.1(3) . . . . ?
B3 C7 C8 B5 66.9(3) . . . . ?
B4 C7 C8 B5 -0.1(3) . . . . ?
B2 C7 C8 B5 -38.8(2) . . . . ?
B1 C7 C8 B5 106.0(2) . . . . ?
C4 C7 C8 B6 144.6(3) . . . . ?
B3 C7 C8 B6 -0.4(3) . . . . ?
B4 C7 C8 B6 -67.4(3) . . . . ?
B2 C7 C8 B6 -106.1(2) . . . . ?
B1 C7 C8 B6 38.7(2) . . . . ?
C4 C7 C8 B1 105.9(3) . . . . ?
B3 C7 C8 B1 -39.1(2) . . . . ?
B4 C7 C8 B1 -106.1(2) . . . . ?
B2 C7 C8 B1 -144.8(2) . . . . ?
C4 C7 C8 B2 -109.2(3) . . . . ?
B3 C7 C8 B2 105.7(2) . . . . ?
B4 C7 C8 B2 38.7(2) . . . . ?
B1 C7 C8 B2 144.8(2) . . . . ?
B5 C8 C9 C14 30.0(4) . . . . ?
B6 C8 C9 C14 106.3(3) . . . . ?
C7 C8 C9 C14 -110.9(3) . . . . ?
B1 C8 C9 C14 179.9(3) . . . . ?
B2 C8 C9 C14 -42.4(4) . . . . ?
B5 C8 C9 C10 -150.3(3) . . . . ?
B6 C8 C9 C10 -74.0(4) . . . . ?
C7 C8 C9 C10 68.8(4) . . . . ?
B1 C8 C9 C10 -0.4(4) . . . . ?
B2 C8 C9 C10 137.3(3) . . . . ?
C14 C9 C10 C11 1.8(5) . . . . ?
C8 C9 C10 C11 -177.8(3) . . . . ?
C9 C10 C11 C12 0.0(6) . . . . ?
C10 C11 C12 C13 -2.4(5) . . . . ?
C10 C11 C12 C15 175.9(3) . . . . ?
C11 C12 C13 C14 3.0(5) . . . . ?
C15 C12 C13 C14 -175.3(3) . . . . ?
C10 C9 C14 C13 -1.2(5) . . . . ?
C8 C9 C14 C13 178.4(3) . . . . ?
C12 C13 C14 C9 -1.2(5) . . . . ?
C11 C12 C15 C16 33.5(5) . . . . ?
C13 C12 C15 C16 -148.3(3) . . . . ?
C11 C12 C15 C20 -145.8(3) . . . . ?
C13 C12 C15 C20 32.4(5) . . . . ?
C20 C15 C16 C17 -0.1(5) . . . . ?
C12 C15 C16 C17 -179.4(3) . . . . ?
C15 C16 C17 C18 0.5(5) . . . . ?
C16 C17 C18 C19 -0.3(5) . . . . ?
C16 C17 C18 C21 -175.4(3) . . . . ?
C17 C18 C19 C20 -0.3(5) . . . . ?
C21 C18 C19 C20 174.7(3) . . . . ?
C18 C19 C20 C15 0.7(5) . . . . ?
C16 C15 C20 C19 -0.4(5) . . . . ?
C12 C15 C20 C19 178.9(3) . . . . ?
C19 C18 C21 B12 -132.8(3) . . . . ?
C17 C18 C21 B12 42.1(4) . . . . ?
C19 C18 C21 B13 -57.5(4) . . . . ?
C17 C18 C21 B13 117.4(3) . . . . ?
C19 C18 C21 C21 85.9(4) . . . 2 ?
C17 C18 C21 C21 -99.3(4) . . . 2 ?
C19 C18 C21 B11 155.0(3) . . . 2 ?
C17 C18 C21 B11 -30.1(4) . . . 2 ?
C19 C18 C21 B11 15.8(4) . . . . ?
C17 C18 C21 B11 -169.3(3) . . . . ?
C9 C8 B1 C7 107.3(3) . . . . ?
B5 C8 B1 C7 -100.3(2) . . . . ?
B6 C8 B1 C7 -138.2(2) . . . . ?
B2 C8 B1 C7 -32.4(2) . . . . ?
C9 C8 B1 B7 -153.4(2) . . . . ?
B5 C8 B1 B7 -1.0(3) . . . . ?
B6 C8 B1 B7 -39.0(2) . . . . ?
C7 C8 B1 B7 99.3(2) . . . . ?
B2 C8 B1 B7 66.8(3) . . . . ?
C9 C8 B1 B6 -114.4(3) . . . . ?
B5 C8 B1 B6 37.9(2) . . . . ?
C7 C8 B1 B6 138.2(2) . . . . ?
B2 C8 B1 B6 105.8(2) . . . . ?
C9 C8 B1 B3 143.6(3) . . . . ?
B5 C8 B1 B3 -64.0(3) . . . . ?
B6 C8 B1 B3 -102.0(3) . . . . ?
C7 C8 B1 B3 36.3(2) . . . . ?
B2 C8 B1 B3 3.8(3) . . . . ?
C4 C7 B1 C8 -110.1(3) . . . . ?
B3 C7 B1 C8 138.0(2) . . . . ?
B4 C7 B1 C8 100.3(2) . . . . ?
B2 C7 B1 C8 32.4(2) . . . . ?
C4 C7 B1 B7 150.8(2) . . . . ?
B3 C7 B1 B7 38.9(2) . . . . ?
B4 C7 B1 B7 1.1(3) . . . . ?
C8 C7 B1 B7 -99.2(2) . . . . ?
B2 C7 B1 B7 -66.7(3) . . . . ?
C4 C7 B1 B6 -146.5(2) . . . . ?
B3 C7 B1 B6 101.6(3) . . . . ?
B4 C7 B1 B6 63.8(3) . . . . ?
C8 C7 B1 B6 -36.5(2) . . . . ?
B2 C7 B1 B6 -4.0(3) . . . . ?
C4 C7 B1 B3 111.9(3) . . . . ?
B4 C7 B1 B3 -37.8(2) . . . . ?
C8 C7 B1 B3 -138.0(2) . . . . ?
B2 C7 B1 B3 -105.6(3) . . . . ?
C4 C7 B2 C8 109.0(3) . . . . ?
B3 C7 B2 C8 -100.5(2) . . . . ?
B4 C7 B2 C8 -138.3(2) . . . . ?
B1 C7 B2 C8 -32.4(2) . . . . ?
C4 C7 B2 B8 -151.8(2) . . . . ?
B3 C7 B2 B8 -1.3(3) . . . . ?
B4 C7 B2 B8 -39.1(2) . . . . ?
C8 C7 B2 B8 99.2(2) . . . . ?
B1 C7 B2 B8 66.9(3) . . . . ?
C4 C7 B2 B5 145.2(3) . . . . ?
B3 C7 B2 B5 -64.3(3) . . . . ?
B4 C7 B2 B5 -102.2(2) . . . . ?
C8 C7 B2 B5 36.2(2) . . . . ?
B1 C7 B2 B5 3.8(3) . . . . ?
C4 C7 B2 B4 -112.7(3) . . . . ?
B3 C7 B2 B4 37.8(2) . . . . ?
C8 C7 B2 B4 138.3(2) . . . . ?
B1 C7 B2 B4 106.0(2) . . . . ?
C9 C8 B2 C7 -108.1(3) . . . . ?
B5 C8 B2 C7 138.2(2) . . . . ?
B6 C8 B2 C7 100.2(2) . . . . ?
B1 C8 B2 C7 32.5(2) . . . . ?
C9 C8 B2 B8 152.9(2) . . . . ?
B5 C8 B2 B8 39.1(2) . . . . ?
B6 C8 B2 B8 1.2(3) . . . . ?
C7 C8 B2 B8 -99.1(2) . . . . ?
B1 C8 B2 B8 -66.6(3) . . . . ?
C9 C8 B2 B5 113.8(3) . . . . ?
B6 C8 B2 B5 -38.0(2) . . . . ?
C7 C8 B2 B5 -138.2(2) . . . . ?
B1 C8 B2 B5 -105.7(2) . . . . ?
C9 C8 B2 B4 -144.4(3) . . . . ?
B5 C8 B2 B4 101.8(2) . . . . ?
B6 C8 B2 B4 63.8(3) . . . . ?
C7 C8 B2 B4 -36.4(2) . . . . ?
B1 C8 B2 B4 -3.9(3) . . . . ?
C4 C7 B3 B9 152.0(3) . . . . ?
B4 C7 B3 B9 39.4(2) . . . . ?
C8 C7 B3 B9 -63.3(3) . . . . ?
B2 C7 B3 B9 1.8(3) . . . . ?
B1 C7 B3 B9 -101.2(2) . . . . ?
C4 C7 B3 B4 112.6(3) . . . . ?
C8 C7 B3 B4 -102.7(2) . . . . ?
B2 C7 B3 B4 -37.7(2) . . . . ?
B1 C7 B3 B4 -140.7(2) . . . . ?
C4 C7 B3 B1 -106.7(3) . . . . ?
B4 C7 B3 B1 140.7(2) . . . . ?
C8 C7 B3 B1 38.0(2) . . . . ?
B2 C7 B3 B1 103.0(3) . . . . ?
C4 C7 B3 B7 -145.3(3) . . . . ?
B4 C7 B3 B7 102.1(3) . . . . ?
C8 C7 B3 B7 -0.6(3) . . . . ?
B2 C7 B3 B7 64.5(3) . . . . ?
B1 C7 B3 B7 -38.5(2) . . . . ?
C8 B1 B3 C7 -37.1(2) . . . . ?
B7 B1 B3 C7 -135.9(2) . . . . ?
B6 B1 B3 C7 -98.8(2) . . . . ?
C8 B1 B3 B9 61.4(3) . . . . ?
C7 B1 B3 B9 98.5(2) . . . . ?
B7 B1 B3 B9 -37.4(2) . . . . ?
B6 B1 B3 B9 -0.3(3) . . . . ?
C8 B1 B3 B4 -2.2(3) . . . . ?
C7 B1 B3 B4 34.8(2) . . . . ?
B7 B1 B3 B4 -101.1(3) . . . . ?
B6 B1 B3 B4 -63.9(3) . . . . ?
C8 B1 B3 B7 98.8(3) . . . . ?
C7 B1 B3 B7 135.9(2) . . . . ?
B6 B1 B3 B7 37.1(2) . . . . ?
C4 C7 B4 B8 148.3(3) . . . . ?
B3 C7 B4 B8 -101.4(2) . . . . ?
C8 C7 B4 B8 1.3(3) . . . . ?
B2 C7 B4 B8 39.1(2) . . . . ?
B1 C7 B4 B8 -63.7(3) . . . . ?
C4 C7 B4 B3 -110.3(3) . . . . ?
C8 C7 B4 B3 102.7(2) . . . . ?
B2 C7 B4 B3 140.5(2) . . . . ?
B1 C7 B4 B3 37.7(2) . . . . ?
C4 C7 B4 B2 109.3(3) . . . . ?
B3 C7 B4 B2 -140.5(2) . . . . ?
C8 C7 B4 B2 -37.8(2) . . . . ?
B1 C7 B4 B2 -102.7(2) . . . . ?
C4 C7 B4 B9 -149.3(3) . . . . ?
B3 C7 B4 B9 -39.0(2) . . . . ?
C8 C7 B4 B9 63.6(3) . . . . ?
B2 C7 B4 B9 101.4(2) . . . . ?
B1 C7 B4 B9 -1.3(3) . . . . ?
B9 B3 B4 C7 -135.3(2) . . . . ?
B1 B3 B4 C7 -35.0(2) . . . . ?
B7 B3 B4 C7 -97.9(2) . . . . ?
C7 B3 B4 B8 97.9(2) . . . . ?
B9 B3 B4 B8 -37.4(2) . . . . ?
B1 B3 B4 B8 62.9(3) . . . . ?
B7 B3 B4 B8 0.0(3) . . . . ?
C7 B3 B4 B2 34.9(2) . . . . ?
B9 B3 B4 B2 -100.4(3) . . . . ?
B1 B3 B4 B2 -0.1(3) . . . . ?
B7 B3 B4 B2 -63.0(3) . . . . ?
C7 B3 B4 B9 135.3(2) . . . . ?
B1 B3 B4 B9 100.3(3) . . . . ?
B7 B3 B4 B9 37.4(2) . . . . ?
C8 B2 B4 C7 36.9(2) . . . . ?
B8 B2 B4 C7 135.4(2) . . . . ?
B5 B2 B4 C7 98.2(2) . . . . ?
C7 B2 B4 B8 -135.4(2) . . . . ?
C8 B2 B4 B8 -98.5(2) . . . . ?
B5 B2 B4 B8 -37.2(2) . . . . ?
C7 B2 B4 B3 -34.6(2) . . . . ?
C8 B2 B4 B3 2.4(3) . . . . ?
B8 B2 B4 B3 100.8(3) . . . . ?
B5 B2 B4 B3 63.6(3) . . . . ?
C7 B2 B4 B9 -97.5(2) . . . . ?
C8 B2 B4 B9 -60.6(3) . . . . ?
B8 B2 B4 B9 37.9(2) . . . . ?
B5 B2 B4 B9 0.7(3) . . . . ?
C9 C8 B5 B2 -105.7(3) . . . . ?
B6 C8 B5 B2 140.6(2) . . . . ?
C7 C8 B5 B2 37.9(2) . . . . ?
B1 C8 B5 B2 103.0(2) . . . . ?
C9 C8 B5 B6 113.7(3) . . . . ?
C7 C8 B5 B6 -102.7(2) . . . . ?
B1 C8 B5 B6 -37.6(2) . . . . ?
B2 C8 B5 B6 -140.6(2) . . . . ?
C9 C8 B5 B8 -144.7(3) . . . . ?
B6 C8 B5 B8 101.6(3) . . . . ?
C7 C8 B5 B8 -1.1(3) . . . . ?
B1 C8 B5 B8 64.0(3) . . . . ?
B2 C8 B5 B8 -39.0(2) . . . . ?
C9 C8 B5 B10 152.4(3) . . . . ?
B6 C8 B5 B10 38.7(2) . . . . ?
C7 C8 B5 B10 -64.0(3) . . . . ?
B1 C8 B5 B10 1.0(3) . . . . ?
B2 C8 B5 B10 -101.9(2) . . . . ?
C7 B2 B5 C8 -36.9(2) . . . . ?
B8 B2 B5 C8 -135.6(2) . . . . ?
B4 B2 B5 C8 -98.6(2) . . . . ?
C7 B2 B5 B6 -2.0(3) . . . . ?
C8 B2 B5 B6 34.9(2) . . . . ?
B8 B2 B5 B6 -100.7(3) . . . . ?
B4 B2 B5 B6 -63.8(3) . . . . ?
C7 B2 B5 B8 98.7(2) . . . . ?
C8 B2 B5 B8 135.6(2) . . . . ?
B4 B2 B5 B8 37.0(2) . . . . ?
C7 B2 B5 B10 61.1(3) . . . . ?
C8 B2 B5 B10 98.0(3) . . . . ?
B8 B2 B5 B10 -37.6(2) . . . . ?
B4 B2 B5 B10 -0.6(3) . . . . ?
C9 C8 B6 B7 146.5(3) . . . . ?
B5 C8 B6 B7 -101.5(3) . . . . ?
C7 C8 B6 B7 1.2(3) . . . . ?
B1 C8 B6 B7 39.0(2) . . . . ?
B2 C8 B6 B7 -63.8(3) . . . . ?
C9 C8 B6 B1 107.4(3) . . . . ?
B5 C8 B6 B1 -140.6(2) . . . . ?
C7 C8 B6 B1 -37.9(2) . . . . ?
B2 C8 B6 B1 -102.9(2) . . . . ?
C9 C8 B6 B10 -150.9(3) . . . . ?
B5 C8 B6 B10 -38.9(2) . . . . ?
C7 C8 B6 B10 63.7(3) . . . . ?
B1 C8 B6 B10 101.6(2) . . . . ?
B2 C8 B6 B10 -1.3(3) . . . . ?
C9 C8 B6 B5 -112.0(3) . . . . ?
C7 C8 B6 B5 102.7(2) . . . . ?
B1 C8 B6 B5 140.6(2) . . . . ?
B2 C8 B6 B5 37.7(2) . . . . ?
C7 B1 B6 C8 37.0(2) . . . . ?
B7 B1 B6 C8 135.6(2) . . . . ?
B3 B1 B6 C8 98.3(2) . . . . ?
C8 B1 B6 B7 -135.6(2) . . . . ?
C7 B1 B6 B7 -98.5(2) . . . . ?
B3 B1 B6 B7 -37.3(2) . . . . ?
C8 B1 B6 B10 -98.0(2) . . . . ?
C7 B1 B6 B10 -61.0(3) . . . . ?
B7 B1 B6 B10 37.5(2) . . . . ?
B3 B1 B6 B10 0.3(3) . . . . ?
C8 B1 B6 B5 -34.4(2) . . . . ?
C7 B1 B6 B5 2.6(3) . . . . ?
B7 B1 B6 B5 101.1(3) . . . . ?
B3 B1 B6 B5 63.9(3) . . . . ?
B2 B5 B6 C8 -35.2(2) . . . . ?
B8 B5 B6 C8 -98.4(2) . . . . ?
B10 B5 B6 C8 -135.9(2) . . . . ?
C8 B5 B6 B7 98.0(2) . . . . ?
B2 B5 B6 B7 62.8(3) . . . . ?
B8 B5 B6 B7 -0.4(3) . . . . ?
B10 B5 B6 B7 -37.9(2) . . . . ?
C8 B5 B6 B1 34.9(2) . . . . ?
B2 B5 B6 B1 -0.3(3) . . . . ?
B8 B5 B6 B1 -63.5(3) . . . . ?
B10 B5 B6 B1 -101.0(3) . . . . ?
C8 B5 B6 B10 135.9(2) . . . . ?
B2 B5 B6 B10 100.7(3) . . . . ?
B8 B5 B6 B10 37.5(2) . . . . ?
C8 B1 B7 B6 38.4(2) . . . . ?
C7 B1 B7 B6 100.8(2) . . . . ?
B3 B1 B7 B6 138.6(3) . . . . ?
C8 B1 B7 B10 0.6(3) . . . . ?
C7 B1 B7 B10 63.0(3) . . . . ?
B6 B1 B7 B10 -37.8(2) . . . . ?
B3 B1 B7 B10 100.8(3) . . . . ?
C8 B1 B7 B9 -62.8(3) . . . . ?
C7 B1 B7 B9 -0.4(3) . . . . ?
B6 B1 B7 B9 -101.2(3) . . . . ?
B3 B1 B7 B9 37.4(2) . . . . ?
C8 B1 B7 B3 -100.2(2) . . . . ?
C7 B1 B7 B3 -37.8(2) . . . . ?
B6 B1 B7 B3 -138.6(3) . . . . ?
C8 B6 B7 B1 -38.8(2) . . . . ?
B10 B6 B7 B1 -137.9(2) . . . . ?
B5 B6 B7 B1 -99.9(3) . . . . ?
C8 B6 B7 B10 99.1(2) . . . . ?
B1 B6 B7 B10 137.9(2) . . . . ?
B5 B6 B7 B10 38.0(2) . . . . ?
C8 B6 B7 B9 61.8(3) . . . . ?
B1 B6 B7 B9 100.6(3) . . . . ?
B10 B6 B7 B9 -37.3(2) . . . . ?
B5 B6 B7 B9 0.7(3) . . . . ?
C8 B6 B7 B3 -1.5(3) . . . . ?
B1 B6 B7 B3 37.3(2) . . . . ?
B10 B6 B7 B3 -100.7(3) . . . . ?
B5 B6 B7 B3 -62.6(3) . . . . ?
C7 B3 B7 B1 38.5(2) . . . . ?
B9 B3 B7 B1 138.0(2) . . . . ?
B4 B3 B7 B1 100.5(2) . . . . ?
C7 B3 B7 B6 1.3(3) . . . . ?
B9 B3 B7 B6 100.8(3) . . . . ?
B4 B3 B7 B6 63.3(3) . . . . ?
B1 B3 B7 B6 -37.2(2) . . . . ?
C7 B3 B7 B10 -62.5(3) . . . . ?
B9 B3 B7 B10 37.0(2) . . . . ?
B4 B3 B7 B10 -0.5(3) . . . . ?
B1 B3 B7 B10 -101.0(3) . . . . ?
C7 B3 B7 B9 -99.5(2) . . . . ?
B4 B3 B7 B9 -37.5(2) . . . . ?
B1 B3 B7 B9 -138.0(2) . . . . ?
C7 B2 B8 B4 38.5(2) . . . . ?
C8 B2 B8 B4 100.8(2) . . . . ?
B5 B2 B8 B4 138.8(2) . . . . ?
C7 B2 B8 B9 0.2(3) . . . . ?
C8 B2 B8 B9 62.5(3) . . . . ?
B5 B2 B8 B9 100.6(3) . . . . ?
B4 B2 B8 B9 -38.2(2) . . . . ?
C7 B2 B8 B5 -100.3(2) . . . . ?
C8 B2 B8 B5 -38.0(2) . . . . ?
B4 B2 B8 B5 -138.8(2) . . . . ?
C7 B2 B8 B10 -62.9(3) . . . . ?
C8 B2 B8 B10 -0.6(3) . . . . ?
B5 B2 B8 B10 37.5(2) . . . . ?
B4 B2 B8 B10 -101.3(3) . . . . ?
C7 B4 B8 B2 -38.8(2) . . . . ?
B3 B4 B8 B2 -100.0(2) . . . . ?
B9 B4 B8 B2 -137.4(2) . . . . ?
C7 B4 B8 B9 98.6(2) . . . . ?
B3 B4 B8 B9 37.4(2) . . . . ?
B2 B4 B8 B9 137.4(2) . . . . ?
C7 B4 B8 B5 -1.9(3) . . . . ?
B3 B4 B8 B5 -63.1(3) . . . . ?
B2 B4 B8 B5 36.9(2) . . . . ?
B9 B4 B8 B5 -100.5(3) . . . . ?
C7 B4 B8 B10 61.7(3) . . . . ?
B3 B4 B8 B10 0.5(3) . . . . ?
B2 B4 B8 B10 100.5(3) . . . . ?
B9 B4 B8 B10 -36.9(2) . . . . ?
C8 B5 B8 B2 38.9(2) . . . . ?
B6 B5 B8 B2 100.9(3) . . . . ?
B10 B5 B8 B2 138.1(3) . . . . ?
C8 B5 B8 B4 1.9(3) . . . . ?
B2 B5 B8 B4 -37.1(2) . . . . ?
B6 B5 B8 B4 63.8(3) . . . . ?
B10 B5 B8 B4 101.0(3) . . . . ?
C8 B5 B8 B9 -62.0(3) . . . . ?
B2 B5 B8 B9 -100.9(3) . . . . ?
B6 B5 B8 B9 -0.1(3) . . . . ?
B10 B5 B8 B9 37.2(2) . . . . ?
C8 B5 B8 B10 -99.1(3) . . . . ?
B2 B5 B8 B10 -138.1(3) . . . . ?
B6 B5 B8 B10 -37.2(2) . . . . ?
C7 B3 B9 B8 -1.5(3) . . . . ?
B4 B3 B9 B8 37.3(2) . . . . ?
B1 B3 B9 B8 -63.8(3) . . . . ?
B7 B3 B9 B8 -101.0(3) . . . . ?
C7 B3 B9 B10 62.5(3) . . . . ?
B4 B3 B9 B10 101.4(3) . . . . ?
B1 B3 B9 B10 0.2(3) . . . . ?
B7 B3 B9 B10 -36.9(2) . . . . ?
C7 B3 B9 B7 99.4(2) . . . . ?
B4 B3 B9 B7 138.3(2) . . . . ?
B1 B3 B9 B7 37.2(2) . . . . ?
C7 B3 B9 B4 -38.9(2) . . . . ?
B1 B3 B9 B4 -101.1(2) . . . . ?
B7 B3 B9 B4 -138.3(2) . . . . ?
B2 B8 B9 B3 0.8(3) . . . . ?
B4 B8 B9 B3 -37.4(2) . . . . ?
B5 B8 B9 B3 64.0(3) . . . . ?
B10 B8 B9 B3 101.3(3) . . . . ?
B2 B8 B9 B10 -100.5(3) . . . . ?
B4 B8 B9 B10 -138.7(2) . . . . ?
B5 B8 B9 B10 -37.3(2) . . . . ?
B2 B8 B9 B7 -62.7(3) . . . . ?
B4 B8 B9 B7 -101.0(3) . . . . ?
B5 B8 B9 B7 0.5(3) . . . . ?
B10 B8 B9 B7 37.8(2) . . . . ?
B2 B8 B9 B4 38.2(2) . . . . ?
B5 B8 B9 B4 101.5(3) . . . . ?
B10 B8 B9 B4 138.7(2) . . . . ?
B1 B7 B9 B3 -37.6(2) . . . . ?
B6 B7 B9 B3 -101.2(3) . . . . ?
B10 B7 B9 B3 -138.6(2) . . . . ?
B1 B7 B9 B8 62.9(3) . . . . ?
B6 B7 B9 B8 -0.8(3) . . . . ?
B10 B7 B9 B8 -38.2(2) . . . . ?
B3 B7 B9 B8 100.5(2) . . . . ?
B1 B7 B9 B10 101.0(3) . . . . ?
B6 B7 B9 B10 37.4(2) . . . . ?
B3 B7 B9 B10 138.6(2) . . . . ?
B1 B7 B9 B4 -0.3(3) . . . . ?
B6 B7 B9 B4 -63.9(3) . . . . ?
B10 B7 B9 B4 -101.4(3) . . . . ?
B3 B7 B9 B4 37.3(2) . . . . ?
C7 B4 B9 B3 38.4(2) . . . . ?
B8 B4 B9 B3 138.0(2) . . . . ?
B2 B4 B9 B3 100.2(2) . . . . ?
C7 B4 B9 B8 -99.7(2) . . . . ?
B3 B4 B9 B8 -138.0(2) . . . . ?
B2 B4 B9 B8 -37.8(2) . . . . ?
C7 B4 B9 B10 -62.4(3) . . . . ?
B8 B4 B9 B10 37.3(2) . . . . ?
B3 B4 B9 B10 -100.7(3) . . . . ?
B2 B4 B9 B10 -0.5(3) . . . . ?
C7 B4 B9 B7 1.0(3) . . . . ?
B8 B4 B9 B7 100.6(3) . . . . ?
B3 B4 B9 B7 -37.4(2) . . . . ?
B2 B4 B9 B7 62.8(3) . . . . ?
B1 B7 B10 B9 -100.6(3) . . . . ?
B6 B7 B10 B9 -138.3(2) . . . . ?
B3 B7 B10 B9 -36.9(2) . . . . ?
B1 B7 B10 B6 37.7(2) . . . . ?
B9 B7 B10 B6 138.3(2) . . . . ?
B3 B7 B10 B6 101.4(3) . . . . ?
B1 B7 B10 B5 0.0(3) . . . . ?
B6 B7 B10 B5 -37.7(2) . . . . ?
B9 B7 B10 B5 100.6(3) . . . . ?
B3 B7 B10 B5 63.7(3) . . . . ?
B1 B7 B10 B8 -62.9(3) . . . . ?
B6 B7 B10 B8 -100.6(2) . . . . ?
B9 B7 B10 B8 37.7(2) . . . . ?
B3 B7 B10 B8 0.8(3) . . . . ?
B3 B9 B10 B7 37.1(2) . . . . ?
B8 B9 B10 B7 137.6(2) . . . . ?
B4 B9 B10 B7 100.6(3) . . . . ?
B3 B9 B10 B6 -0.1(3) . . . . ?
B8 B9 B10 B6 100.3(3) . . . . ?
B7 B9 B10 B6 -37.2(2) . . . . ?
B4 B9 B10 B6 63.4(3) . . . . ?
B3 B9 B10 B5 -63.4(3) . . . . ?
B8 B9 B10 B5 37.1(2) . . . . ?
B7 B9 B10 B5 -100.5(3) . . . . ?
B4 B9 B10 B5 0.1(3) . . . . ?
B3 B9 B10 B8 -100.4(3) . . . . ?
B7 B9 B10 B8 -137.6(2) . . . . ?
B4 B9 B10 B8 -36.9(2) . . . . ?
C8 B6 B10 B7 -99.6(2) . . . . ?
B1 B6 B10 B7 -37.5(2) . . . . ?
B5 B6 B10 B7 -137.6(2) . . . . ?
C8 B6 B10 B9 -62.3(3) . . . . ?
B7 B6 B10 B9 37.4(2) . . . . ?
B1 B6 B10 B9 -0.1(3) . . . . ?
B5 B6 B10 B9 -100.2(3) . . . . ?
C8 B6 B10 B5 37.9(2) . . . . ?
B7 B6 B10 B5 137.6(2) . . . . ?
B1 B6 B10 B5 100.1(2) . . . . ?
C8 B6 B10 B8 0.8(3) . . . . ?
B7 B6 B10 B8 100.5(3) . . . . ?
B1 B6 B10 B8 63.0(3) . . . . ?
B5 B6 B10 B8 -37.1(2) . . . . ?
C8 B5 B10 B7 -0.6(3) . . . . ?
B2 B5 B10 B7 -63.2(3) . . . . ?
B6 B5 B10 B7 37.7(2) . . . . ?
B8 B5 B10 B7 -100.6(3) . . . . ?
C8 B5 B10 B9 62.9(3) . . . . ?
B2 B5 B10 B9 0.3(3) . . . . ?
B6 B5 B10 B9 101.2(3) . . . . ?
B8 B5 B10 B9 -37.1(2) . . . . ?
C8 B5 B10 B6 -38.3(2) . . . . ?
B2 B5 B10 B6 -100.9(3) . . . . ?
B8 B5 B10 B6 -138.2(2) . . . . ?
C8 B5 B10 B8 100.0(2) . . . . ?
B2 B5 B10 B8 37.4(2) . . . . ?
B6 B5 B10 B8 138.2(2) . . . . ?
B2 B8 B10 B7 63.0(3) . . . . ?
B4 B8 B10 B7 -0.8(3) . . . . ?
B9 B8 B10 B7 -37.9(2) . . . . ?
B5 B8 B10 B7 100.3(3) . . . . ?
B2 B8 B10 B9 100.9(3) . . . . ?
B4 B8 B10 B9 37.1(2) . . . . ?
B5 B8 B10 B9 138.3(2) . . . . ?
B2 B8 B10 B6 -0.2(3) . . . . ?
B4 B8 B10 B6 -63.9(3) . . . . ?
B9 B8 B10 B6 -101.0(3) . . . . ?
B5 B8 B10 B6 37.2(2) . . . . ?
B2 B8 B10 B5 -37.4(2) . . . . ?
B4 B8 B10 B5 -101.1(3) . . . . ?
B9 B8 B10 B5 -138.3(2) . . . . ?
C18 C21 B11 C21 108.5(2) . . . 2 ?
B12 C21 B11 C21 -100.8(2) . . . 2 ?
B13 C21 B11 C21 -138.6(2) . . . 2 ?
B11 C21 B11 C21 -32.7(3) 2 . . 2 ?
C18 C21 B11 B14 -152.3(3) . . . . ?
B12 C21 B11 B14 -1.6(3) . . . . ?
B13 C21 B11 B14 -39.4(2) . . . . ?
C21 C21 B11 B14 99.2(2) 2 . . . ?
B11 C21 B11 B14 66.5(3) 2 . . . ?
C18 C21 B11 B13 -112.9(3) . . . . ?
B12 C21 B11 B13 37.8(2) . . . . ?
C21 C21 B11 B13 138.6(2) 2 . . . ?
B11 C21 B11 B13 105.9(2) 2 . . . ?
C18 C21 B11 B12 144.5(2) . . . 2 ?
B12 C21 B11 B12 -64.7(3) . . . 2 ?
B13 C21 B11 B12 -102.6(3) . . . 2 ?
C21 C21 B11 B12 36.02(16) 2 . . 2 ?
B11 C21 B11 B12 3.3(3) 2 . . 2 ?
C18 C21 B12 B15 152.3(3) . . . . ?
B13 C21 B12 B15 39.2(2) . . . . ?
C21 C21 B12 B15 -63.3(3) 2 . . . ?
B11 C21 B12 B15 -101.3(3) 2 . . . ?
B11 C21 B12 B15 1.9(3) . . . . ?
C18 C21 B12 B11 -106.4(3) . . . 2 ?
B13 C21 B12 B11 140.6(2) . . . 2 ?
C21 C21 B12 B11 38.0(2) 2 . . 2 ?
B11 C21 B12 B11 103.2(2) . . . 2 ?
C18 C21 B12 B14 -144.9(3) . . . 2 ?
B13 C21 B12 B14 102.1(3) . . . 2 ?
C21 C21 B12 B14 -0.5(3) 2 . . 2 ?
B11 C21 B12 B14 -38.5(2) 2 . . 2 ?
B11 C21 B12 B14 64.7(3) . . . 2 ?
C18 C21 B12 B13 113.0(3) . . . . ?
C21 C21 B12 B13 -102.6(3) 2 . . . ?
B11 C21 B12 B13 -140.6(2) 2 . . . ?
B11 C21 B12 B13 -37.4(2) . . . . ?
C18 C21 B13 B11 108.7(3) . . . . ?
B12 C21 B13 B11 -140.7(3) . . . . ?
C21 C21 B13 B11 -37.6(2) 2 . . . ?
B11 C21 B13 B11 -102.9(2) 2 . . . ?
C18 C21 B13 B15 -149.6(3) . . . . ?
B12 C21 B13 B15 -39.0(2) . . . . ?
C21 C21 B13 B15 64.1(3) 2 . . . ?
B11 C21 B13 B15 -1.1(3) 2 . . . ?
B11 C21 B13 B15 101.7(3) . . . . ?
C18 C21 B13 B14 147.6(3) . . . . ?
B12 C21 B13 B14 -101.7(3) . . . . ?
C21 C21 B13 B14 1.4(3) 2 . . . ?
B11 C21 B13 B14 -63.9(3) 2 . . . ?
B11 C21 B13 B14 39.0(2) . . . . ?
C18 C21 B13 B12 -110.6(3) . . . . ?
C21 C21 B13 B12 103.1(3) 2 . . . ?
B11 C21 B13 B12 37.9(2) 2 . . . ?
B11 C21 B13 B12 140.7(3) . . . . ?
C21 B11 B13 C21 36.54(19) 2 . . . ?
B14 B11 B13 C21 135.5(3) . . . . ?
B12 B11 B13 C21 97.8(2) 2 . . . ?
C21 B11 B13 B15 -60.7(3) 2 . . . ?
C21 B11 B13 B15 -97.2(3) . . . . ?
B14 B11 B13 B15 38.3(2) . . . . ?
B12 B11 B13 B15 0.6(3) 2 . . . ?
C21 B11 B13 B14 -98.9(3) 2 . . . ?
C21 B11 B13 B14 -135.5(3) . . . . ?
B12 B11 B13 B14 -37.6(2) 2 . . . ?
C21 B11 B13 B12 2.1(3) 2 . . . ?
C21 B11 B13 B12 -34.4(2) . . . . ?
B14 B11 B13 B12 101.0(3) . . . . ?
B12 B11 B13 B12 63.4(3) 2 . . . ?
B15 B12 B13 C21 -135.1(3) . . . . ?
B11 B12 B13 C21 -35.1(2) 2 . . . ?
B14 B12 B13 C21 -97.9(2) 2 . . . ?
C21 B12 B13 B11 35.0(2) . . . . ?
B15 B12 B13 B11 -100.2(3) . . . . ?
B11 B12 B13 B11 -0.1(3) 2 . . . ?
B14 B12 B13 B11 -63.0(3) 2 . . . ?
C21 B12 B13 B15 135.1(3) . . . . ?
B11 B12 B13 B15 100.0(3) 2 . . . ?
B14 B12 B13 B15 37.2(2) 2 . . . ?
C21 B12 B13 B14 97.9(2) . . . . ?
B15 B12 B13 B14 -37.2(2) . . . . ?
B11 B12 B13 B14 62.8(3) 2 . . . ?
B14 B12 B13 B14 -0.1(3) 2 . . . ?
C21 B11 B14 B13 100.6(2) 2 . . . ?
C21 B11 B14 B13 38.5(2) . . . . ?
B12 B11 B14 B13 138.4(3) 2 . . . ?
C21 B11 B14 B15 -0.1(3) 2 . . 2 ?
C21 B11 B14 B15 -62.2(3) . . . 2 ?
B13 B11 B14 B15 -100.7(3) . . . 2 ?
B12 B11 B14 B15 37.7(2) 2 . . 2 ?
C21 B11 B14 B12 -37.8(2) 2 . . 2 ?
C21 B11 B14 B12 -99.9(3) . . . 2 ?
B13 B11 B14 B12 -138.4(3) . . . 2 ?
C21 B11 B14 B15 62.8(3) 2 . . . ?
C21 B11 B14 B15 0.6(3) . . . . ?
B13 B11 B14 B15 -37.9(2) . . . . ?
B12 B11 B14 B15 100.5(3) 2 . . . ?
C21 B13 B14 B11 -39.0(2) . . . . ?
B15 B13 B14 B11 -137.1(3) . . . . ?
B12 B13 B14 B11 -100.2(3) . . . . ?
C21 B13 B14 B15 61.1(3) . . . 2 ?
B11 B13 B14 B15 100.1(3) . . . 2 ?
B15 B13 B14 B15 -37.1(2) . . . 2 ?
B12 B13 B14 B15 -0.1(3) . . . 2 ?
C21 B13 B14 B12 -1.7(3) . . . 2 ?
B11 B13 B14 B12 37.3(2) . . . 2 ?
B15 B13 B14 B12 -99.8(3) . . . 2 ?
B12 B13 B14 B12 -62.9(3) . . . 2 ?
C21 B13 B14 B15 98.1(3) . . . . ?
B11 B13 B14 B15 137.1(3) . . . . ?
B12 B13 B14 B15 36.9(2) . . . . ?
C21 B12 B15 B13 -38.7(2) . . . . ?
B11 B12 B15 B13 -100.9(3) 2 . . . ?
B14 B12 B15 B13 -138.7(3) 2 . . . ?
C21 B12 B15 B15 62.3(3) . . . 2 ?
B11 B12 B15 B15 0.1(4) 2 . . 2 ?
B14 B12 B15 B15 -37.6(3) 2 . . 2 ?
B13 B12 B15 B15 101.0(3) . . . 2 ?
C21 B12 B15 B14 100.0(3) . . . 2 ?
B11 B12 B15 B14 37.7(2) 2 . . 2 ?
B13 B12 B15 B14 138.7(2) . . . 2 ?
C21 B12 B15 B14 -1.4(3) . . . . ?
B11 B12 B15 B14 -63.6(3) 2 . . . ?
B14 B12 B15 B14 -101.3(3) 2 . . . ?
B13 B12 B15 B14 37.3(2) . . . . ?
C21 B13 B15 B12 38.4(2) . . . . ?
B11 B13 B15 B12 100.6(3) . . . . ?
B14 B13 B15 B12 138.5(3) . . . . ?
C21 B13 B15 B15 -62.8(3) . . . 2 ?
B11 B13 B15 B15 -0.6(4) . . . 2 ?
B14 B13 B15 B15 37.3(3) . . . 2 ?
B12 B13 B15 B15 -101.2(3) . . . 2 ?
C21 B13 B15 B14 1.0(3) . . . 2 ?
B11 B13 B15 B14 63.3(3) . . . 2 ?
B14 B13 B15 B14 101.2(2) . . . 2 ?
B12 B13 B15 B14 -37.3(2) . . . 2 ?
C21 B13 B15 B14 -100.2(3) . . . . ?
B11 B13 B15 B14 -37.9(2) . . . . ?
B12 B13 B15 B14 -138.5(3) . . . . ?
B11 B14 B15 B12 0.5(3) . . . . ?
B13 B14 B15 B12 -37.5(2) . . . . ?
B15 B14 B15 B12 100.8(3) 2 . . . ?
B12 B14 B15 B12 63.8(3) 2 . . . ?
B11 B14 B15 B13 38.0(2) . . . . ?
B15 B14 B15 B13 138.3(2) 2 . . . ?
B12 B14 B15 B13 101.3(2) 2 . . . ?
B11 B14 B15 B15 -100.3(2) . . . 2 ?
B13 B14 B15 B15 -138.3(2) . . . 2 ?
B12 B14 B15 B15 -37.06(18) 2 . . 2 ?
B11 B14 B15 B14 -63.6(3) . . . 2 ?
B13 B14 B15 B14 -101.6(2) . . . 2 ?
B15 B14 B15 B14 36.8(3) 2 . . 2 ?
B12 B14 B15 B14 -0.3(3) 2 . . 2 ?
